data_7032025
loop_
_publ_author_name
'Dermitzaki, Despina'
'Raptopoulou, Catherine P.'
'Psycharis, Vassilis'
'Escuer, Albert'
'Perlepes, Spyros P.'
'Stamatatos, Theocharis C.'

_publ_section_title
;
 Unexpected metal ion-assisted transformations leading to unexplored
 bridging ligands in Ni(II) coordination chemistry: the case of PO3F(2-)
 group.
;
_journal_issue 39
_journal_name_full 'Dalton transactions (Cambridge, England : 2003)'
_journal_page_first 14520
_journal_page_last 14524
_journal_paper_doi 10.1039/c4dt02204a
_journal_volume 43
_journal_year 2014
_chemical_formula_sum 'C21 H24 F6 N7 Ni O6 P'
_chemical_formula_weight 674.15
_chemical_name_systematic
; 
 ? 
;
_space_group_IT_number 14
_symmetry_cell_setting monoclinic
_symmetry_space_group_name_Hall '-P 2ybc'
_symmetry_space_group_name_H-M 'P 1 21/c 1'
_atom_sites_solution_hydrogens geom
_atom_sites_solution_primary direct
_atom_sites_solution_secondary difmap
_audit_creation_method SHELXL-97
_cell_angle_alpha 90.00
_cell_angle_beta 112.968(1)
_cell_angle_gamma 90.00
_cell_formula_units_Z 4
_cell_length_a 13.4305(2)
_cell_length_b 13.7894(2)
_cell_length_c 15.9761(2)
_cell_measurement_reflns_used 28629
_cell_measurement_temperature 183(2)
_cell_measurement_theta_max 71.83
_cell_measurement_theta_min 6.52
_cell_volume 2724.19(7)
_computing_cell_refinement 'CrystalClear, Rigaku MSC, 2005'
_computing_data_collection 'CrystalClear, Rigaku MSC, 2005'
_computing_data_reduction 'CrystalClear, Rigaku MSC, 2005'
_computing_structure_refinement 'SHELXL-97 (Sheldrick, 1997)'
_computing_structure_solution 'SHELXS-97 (Sheldrick, 1990)'
_diffrn_ambient_temperature 183(2)
_diffrn_measured_fraction_theta_full 0.994
_diffrn_measured_fraction_theta_max 0.994
_diffrn_measurement_device_type 'Rigaku R-AXIS SPIDER IPDS'
_diffrn_measurement_method '\q scans'
_diffrn_radiation_monochromator graphite
_diffrn_radiation_source 'fine-focus sealed tube'
_diffrn_radiation_type CuK\a
_diffrn_radiation_wavelength 1.54178
_diffrn_reflns_av_R_equivalents 0.0187
_diffrn_reflns_av_sigmaI/netI 0.0132
_diffrn_reflns_limit_h_max 13
_diffrn_reflns_limit_h_min -15
_diffrn_reflns_limit_k_max 15
_diffrn_reflns_limit_k_min -16
_diffrn_reflns_limit_l_max 18
_diffrn_reflns_limit_l_min -18
_diffrn_reflns_number 27818
_diffrn_reflns_theta_full 64.99
_diffrn_reflns_theta_max 64.99
_diffrn_reflns_theta_min 6.52
_exptl_absorpt_coefficient_mu 2.433
_exptl_absorpt_correction_T_max 1.000
_exptl_absorpt_correction_T_min 0.768
_exptl_absorpt_correction_type empirical
_exptl_absorpt_process_details 'CrystalClear, Rigaku MSC, 2005'
_exptl_crystal_colour orange
_exptl_crystal_density_diffrn 1.644
_exptl_crystal_density_method 'not measured'
_exptl_crystal_description parallelepiped
_exptl_crystal_F_000 1376
_exptl_crystal_size_max 0.55
_exptl_crystal_size_mid 0.52
_exptl_crystal_size_min 0.27
_refine_diff_density_max 0.876
_refine_diff_density_min -0.545
_refine_diff_density_rms 0.067
_refine_ls_extinction_method none
_refine_ls_goodness_of_fit_ref 1.062
_refine_ls_hydrogen_treatment refall
_refine_ls_matrix_type full
_refine_ls_number_parameters 464
_refine_ls_number_reflns 4606
_refine_ls_number_restraints 0
_refine_ls_restrained_S_all 1.062
_refine_ls_R_factor_all 0.0514
_refine_ls_R_factor_gt 0.0493
_refine_ls_shift/su_max 0.003
_refine_ls_shift/su_mean 0.000
_refine_ls_structure_factor_coef Fsqd
_refine_ls_weighting_details 'calc w=1/[\s^2^(Fo^2^)+(0.0667P)^2^+4.3761P] where P=(Fo^2^+2Fc^2^)/3'
_refine_ls_weighting_scheme calc
_refine_ls_wR_factor_gt 0.1296
_refine_ls_wR_factor_ref 0.1315
_reflns_number_gt 4368
_reflns_number_total 4606
_reflns_threshold_expression >2sigma(I)
_cod_data_source_file c4dt02204a2.cif
_cod_data_source_block comp2
_cod_depositor_comments 'Adding full bibliography for 7032024--7032027.cif.'
_cod_original_sg_symbol_H-M P2(1)/c
_cod_database_code 7032025

loop_
_symmetry_equiv_pos_as_xyz
'x, y, z'
'-x, y+1/2, -z+1/2'
'-x, -y, -z'
'x, -y-1/2, z-1/2'

loop_
_atom_site_label
_atom_site_type_symbol
_atom_site_fract_x
_atom_site_fract_y
_atom_site_fract_z
_atom_site_U_iso_or_equiv
_atom_site_adp_type
_atom_site_occupancy
_atom_site_symmetry_multiplicity
_atom_site_calc_flag
_atom_site_refinement_flags
Ni Ni 0.25064(3) 0.19945(3) 0.32852(3) 0.02373(16) Uani 1 1 d .
O1 O 0.2873(2) 0.28247(18) 0.16232(14) 0.0377(5) Uani 1 1 d .
N1 N 0.32868(19) 0.26988(17) 0.25567(15) 0.0283(5) Uani 1 1 d .
N2 N 0.38117(18) 0.26688(17) 0.43006(15) 0.0266(5) Uani 1 1 d .
C1 C 0.4472(3) 0.4050(3) 0.2550(2) 0.0557(10) Uani 1 1 d .
H1A H 0.5239 0.3917 0.2698 0.084 Uiso 1 1 calc R
H1B H 0.4396 0.4695 0.2775 0.084 Uiso 1 1 calc R
H1C H 0.4074 0.4027 0.1890 0.084 Uiso 1 1 calc R
C2 C 0.4028(2) 0.3306(2) 0.2989(2) 0.0331(6) Uani 1 1 d .
C3 C 0.4425(2) 0.3220(2) 0.3991(2) 0.0311(6) Uani 1 1 d .
C4 C 0.5354(3) 0.3676(3) 0.4573(2) 0.0424(8) Uani 1 1 d .
C5 C 0.5671(3) 0.3552(3) 0.5499(2) 0.0451(8) Uani 1 1 d .
C6 C 0.5060(3) 0.2987(2) 0.5819(2) 0.0381(7) Uani 1 1 d .
C7 C 0.4133(2) 0.2554(2) 0.52023(19) 0.0305(6) Uani 1 1 d .
O11 O 0.40997(19) 0.03653(18) 0.32458(16) 0.0413(6) Uani 1 1 d .
N11 N 0.33371(19) 0.06820(17) 0.35731(15) 0.0293(5) Uani 1 1 d .
N12 N 0.19343(18) 0.13342(17) 0.41733(15) 0.0270(5) Uani 1 1 d .
C11 C 0.3841(3) -0.0788(3) 0.4520(3) 0.0454(8) Uani 1 1 d .
C12 C 0.3244(2) 0.0143(2) 0.41910(18) 0.0302(6) Uani 1 1 d .
C13 C 0.2451(2) 0.0498(2) 0.45474(18) 0.0281(6) Uani 1 1 d .
C14 C 0.2217(3) 0.0010(2) 0.5206(2) 0.0365(7) Uani 1 1 d .
C15 C 0.1417(3) 0.0373(3) 0.5465(2) 0.0415(8) Uani 1 1 d .
C16 C 0.0873(3) 0.1200(3) 0.5063(2) 0.0399(7) Uani 1 1 d .
C17 C 0.1163(2) 0.1668(2) 0.4420(2) 0.0320(6) Uani 1 1 d .
O21 O 0.1587(2) 0.40898(16) 0.33048(16) 0.0446(6) Uani 1 1 d .
N21 N 0.14247(19) 0.31598(18) 0.29529(16) 0.0296(5) Uani 1 1 d .
N22 N 0.12187(19) 0.14703(18) 0.21701(15) 0.0296(5) Uani 1 1 d .
C21` C -0.0266(3) 0.3858(3) 0.1876(2) 0.0471(9) Uani 1 1 d .
C22 C 0.0542(2) 0.3059(2) 0.22502(19) 0.0332(7) Uani 1 1 d .
C23 C 0.0376(2) 0.2089(2) 0.18353(19) 0.0335(7) Uani 1 1 d .
C24 C -0.0587(3) 0.1817(3) 0.1140(2) 0.0496(9) Uani 1 1 d .
C25 C -0.0683(3) 0.0902(3) 0.0787(3) 0.0577(11) Uani 1 1 d .
C26 C 0.0171(3) 0.0267(3) 0.1123(2) 0.0494(9) Uani 1 1 d .
C27 C 0.1114(3) 0.0574(2) 0.1819(2) 0.0356(7) Uani 1 1 d .
N31 N 0.2856(2) 0.41935(18) 0.56321(16) 0.0333(6) Uani 1 1 d .
O31 O 0.29895(18) 0.45807(16) 0.49770(14) 0.0402(5) Uani 1 1 d .
O32 O 0.20675(18) 0.36338(17) 0.54866(15) 0.0431(5) Uani 1 1 d .
O33 O 0.3520(2) 0.43455(19) 0.64192(15) 0.0509(6) Uani 1 1 d .
P P -0.22281(9) 0.25138(8) 0.32825(7) 0.0576(3) Uani 1 1 d .
F1 F -0.1890(7) 0.1551(4) 0.3016(4) 0.227(4) Uani 1 1 d .
F2 F -0.2568(3) 0.2882(4) 0.2289(2) 0.153(2) Uani 1 1 d .
F3 F -0.1078(3) 0.2989(3) 0.3513(3) 0.1187(13) Uani 1 1 d .
F4 F -0.1832(4) 0.2118(2) 0.42714(19) 0.1280(16) Uani 1 1 d .
F5 F -0.3347(4) 0.2075(5) 0.3057(3) 0.207(3) Uani 1 1 d .
F6 F -0.2496(4) 0.3518(3) 0.3621(4) 0.1500(17) Uani 1 1 d .
H1O H 0.258(4) 0.233(4) 0.139(3) 0.067(14) Uiso 1 1 d .
H11O H 0.396(3) 0.063(3) 0.280(3) 0.051(13) Uiso 1 1 d .
H21O H 0.198(5) 0.404(4) 0.383(4) 0.096(19) Uiso 1 1 d .
H4 H 0.574(3) 0.402(3) 0.435(3) 0.048(11) Uiso 1 1 d .
H5 H 0.629(3) 0.379(3) 0.591(3) 0.058(12) Uiso 1 1 d .
H6 H 0.525(3) 0.285(2) 0.643(3) 0.037(9) Uiso 1 1 d .
H7 H 0.371(3) 0.214(2) 0.540(2) 0.026(8) Uiso 1 1 d .
H14 H 0.258(3) -0.050(3) 0.548(2) 0.035(9) Uiso 1 1 d .
H15 H 0.123(3) 0.010(3) 0.589(3) 0.049(10) Uiso 1 1 d .
H16 H 0.030(3) 0.145(3) 0.521(2) 0.043(9) Uiso 1 1 d .
H17 H 0.079(3) 0.224(2) 0.418(2) 0.030(8) Uiso 1 1 d .
H11A H 0.332(4) -0.126(4) 0.438(3) 0.072(14) Uiso 1 1 d .
H11B H 0.425(4) -0.071(3) 0.514(3) 0.066(13) Uiso 1 1 d .
H11C H 0.432(4) -0.091(3) 0.424(3) 0.067(13) Uiso 1 1 d .
H24 H -0.115(3) 0.227(3) 0.093(3) 0.054(11) Uiso 1 1 d .
H25 H -0.137(4) 0.072(3) 0.031(3) 0.075(14) Uiso 1 1 d .
H26 H 0.014(3) -0.042(3) 0.089(3) 0.062(12) Uiso 1 1 d .
H27 H 0.165(3) 0.019(3) 0.202(2) 0.032(9) Uiso 1 1 d .
H21A H -0.055(4) 0.385(4) 0.128(4) 0.088(16) Uiso 1 1 d .
H21B H -0.084(4) 0.378(3) 0.206(3) 0.067(13) Uiso 1 1 d .
H21C H 0.011(3) 0.451(3) 0.205(3) 0.059(12) Uiso 1 1 d .

loop_
_atom_site_aniso_label
_atom_site_aniso_U_11
_atom_site_aniso_U_22
_atom_site_aniso_U_33
_atom_site_aniso_U_23
_atom_site_aniso_U_13
_atom_site_aniso_U_12
Ni 0.0246(3) 0.0248(3) 0.0201(3) 0.00245(17) 0.00691(19) 0.00169(18)
O1 0.0514(14) 0.0384(13) 0.0216(10) 0.0028(9) 0.0123(9) -0.0066(11)
N1 0.0324(13) 0.0304(13) 0.0222(11) 0.0026(9) 0.0106(10) 0.0017(10)
N2 0.0290(12) 0.0264(12) 0.0229(11) -0.0006(9) 0.0086(9) 0.0035(10)
C1 0.065(2) 0.059(2) 0.0416(19) 0.0040(17) 0.0201(18) -0.028(2)
C2 0.0346(16) 0.0350(16) 0.0316(15) 0.0013(13) 0.0150(13) -0.0025(13)
C3 0.0290(14) 0.0329(15) 0.0304(15) -0.0017(12) 0.0106(12) -0.0010(12)
C4 0.0390(17) 0.0435(19) 0.0425(18) -0.0038(15) 0.0135(15) -0.0124(15)
C5 0.0358(17) 0.048(2) 0.0399(18) -0.0108(15) 0.0024(15) -0.0064(15)
C6 0.0396(18) 0.0418(18) 0.0257(16) -0.0034(13) 0.0049(13) 0.0075(14)
C7 0.0336(15) 0.0313(15) 0.0247(14) -0.0007(12) 0.0094(12) 0.0057(13)
O11 0.0458(13) 0.0492(14) 0.0337(12) 0.0063(11) 0.0208(10) 0.0199(11)
N11 0.0306(12) 0.0297(12) 0.0254(12) -0.0001(10) 0.0084(10) 0.0055(10)
N12 0.0278(12) 0.0286(12) 0.0225(11) 0.0024(9) 0.0075(9) -0.0015(10)
C11 0.053(2) 0.0354(19) 0.043(2) 0.0101(15) 0.0134(18) 0.0124(17)
C12 0.0328(15) 0.0273(15) 0.0243(13) 0.0001(11) 0.0045(11) 0.0015(12)
C13 0.0307(14) 0.0263(14) 0.0214(13) -0.0013(11) 0.0037(11) -0.0050(11)
C14 0.0435(18) 0.0310(16) 0.0291(15) 0.0035(13) 0.0077(13) -0.0091(14)
C15 0.0472(19) 0.049(2) 0.0314(16) 0.0024(14) 0.0187(14) -0.0157(16)
C16 0.0379(17) 0.053(2) 0.0320(16) -0.0037(14) 0.0173(14) -0.0085(15)
C17 0.0298(15) 0.0369(17) 0.0286(14) -0.0011(13) 0.0108(12) -0.0021(13)
O21 0.0602(15) 0.0317(12) 0.0322(12) -0.0029(9) 0.0076(11) 0.0124(11)
N21 0.0327(13) 0.0303(13) 0.0258(12) 0.0031(10) 0.0113(10) 0.0034(10)
N22 0.0314(12) 0.0336(13) 0.0224(11) 0.0020(10) 0.0090(10) -0.0041(10)
C21` 0.043(2) 0.065(3) 0.0306(17) 0.0106(17) 0.0107(15) 0.0233(19)
C22 0.0298(15) 0.0455(18) 0.0259(14) 0.0104(12) 0.0126(12) 0.0078(13)
C23 0.0277(15) 0.0476(18) 0.0236(14) 0.0079(12) 0.0083(12) -0.0008(13)
C24 0.0348(18) 0.062(2) 0.0395(19) 0.0045(17) 0.0007(15) -0.0041(17)
C25 0.047(2) 0.065(3) 0.043(2) 0.0012(18) -0.0022(17) -0.022(2)
C26 0.063(2) 0.045(2) 0.0357(18) -0.0030(15) 0.0142(16) -0.0204(18)
C27 0.0425(18) 0.0361(17) 0.0271(15) -0.0008(13) 0.0123(13) -0.0085(15)
N31 0.0391(14) 0.0310(13) 0.0282(13) -0.0034(10) 0.0114(11) 0.0027(11)
O31 0.0474(13) 0.0389(12) 0.0329(11) 0.0039(9) 0.0142(10) -0.0038(10)
O32 0.0389(12) 0.0466(13) 0.0410(12) 0.0055(10) 0.0126(10) -0.0053(10)
O33 0.0579(15) 0.0601(16) 0.0274(11) -0.0109(11) 0.0089(11) -0.0084(12)
P 0.0557(6) 0.0557(6) 0.0447(5) 0.0144(4) 0.0014(4) -0.0093(5)
F1 0.431(11) 0.093(3) 0.153(5) -0.025(3) 0.110(6) 0.044(5)
F2 0.129(3) 0.219(5) 0.068(2) 0.064(3) -0.009(2) -0.063(3)
F3 0.073(2) 0.135(3) 0.130(3) 0.026(2) 0.021(2) -0.025(2)
F4 0.188(4) 0.094(2) 0.0531(17) 0.0217(15) -0.006(2) -0.064(2)
F5 0.118(3) 0.356(9) 0.097(3) 0.049(4) -0.011(2) -0.149(5)
F6 0.163(4) 0.099(3) 0.194(5) 0.009(3) 0.076(4) 0.043(3)

loop_
_atom_type_symbol
_atom_type_description
_atom_type_scat_dispersion_real
_atom_type_scat_dispersion_imag
_atom_type_scat_source
C C 0.0181 0.0091 'International Tables Vol C Tables 4.2.6.8 and 6.1.1.4'
H H 0.0000 0.0000 'International Tables Vol C Tables 4.2.6.8 and 6.1.1.4'
N N 0.0311 0.0180 'International Tables Vol C Tables 4.2.6.8 and 6.1.1.4'
O O 0.0492 0.0322 'International Tables Vol C Tables 4.2.6.8 and 6.1.1.4'
Ni Ni -3.0029 0.5091 'International Tables Vol C Tables 4.2.6.8 and 6.1.1.4'
P P 0.2955 0.4335 'International Tables Vol C Tables 4.2.6.8 and 6.1.1.4'
F F 0.0727 0.0534 'International Tables Vol C Tables 4.2.6.8 and 6.1.1.4'

loop_
_geom_angle_atom_site_label_1
_geom_angle_atom_site_label_2
_geom_angle_atom_site_label_3
_geom_angle
N22 Ni N12 91.57(9)
N22 Ni N11 94.72(10)
N12 Ni N11 77.07(9)
N22 Ni N1 96.63(9)
N12 Ni N1 171.67(9)
N11 Ni N1 100.69(9)
N22 Ni N2 172.63(9)
N12 Ni N2 95.00(9)
N11 Ni N2 90.02(9)
N1 Ni N2 76.91(9)
N22 Ni N21 77.61(10)
N12 Ni N21 96.03(9)
N11 Ni N21 169.66(10)
N1 Ni N21 87.20(9)
N2 Ni N21 98.32(9)
N1 O1 H1O 108(3)
C2 N1 O1 113.6(2)
C2 N1 Ni 117.34(19)
O1 N1 Ni 125.56(18)
C7 N2 C3 118.2(3)
C7 N2 Ni 127.1(2)
C3 N2 Ni 114.49(18)
C2 C1 H1A 109.5
C2 C1 H1B 109.5
H1A C1 H1B 109.5
C2 C1 H1C 109.5
H1A C1 H1C 109.5
H1B C1 H1C 109.5
N1 C2 C3 114.1(3)
N1 C2 C1 124.6(3)
C3 C2 C1 121.4(3)
N2 C3 C4 122.0(3)
N2 C3 C2 115.3(2)
C4 C3 C2 122.7(3)
C5 C4 C3 119.0(3)
C5 C4 H4 121(3)
C3 C4 H4 120(3)
C6 C5 C4 119.5(3)
C6 C5 H5 117(3)
C4 C5 H5 123(3)
C5 C6 C7 118.9(3)
C5 C6 H6 123(2)
C7 C6 H6 118(2)
N2 C7 C6 122.4(3)
N2 C7 H7 116.6(19)
C6 C7 H7 120.9(19)
N11 O11 H11O 105(3)
C12 N11 O11 114.5(2)
C12 N11 Ni 118.1(2)
O11 N11 Ni 126.90(18)
C17 N12 C13 119.2(2)
C17 N12 Ni 126.4(2)
C13 N12 Ni 114.38(18)
C12 C11 H11A 106(3)
C12 C11 H11B 107(3)
H11A C11 H11B 114(4)
C12 C11 H11C 111(3)
H11A C11 H11C 112(4)
H11B C11 H11C 108(4)
N11 C12 C13 114.1(2)
N11 C12 C11 124.7(3)
C13 C12 C11 121.2(3)
N12 C13 C14 121.2(3)
N12 C13 C12 115.7(2)
C14 C13 C12 123.0(3)
C13 C14 C15 118.9(3)
C13 C14 H14 121(2)
C15 C14 H14 120(2)
C16 C15 C14 119.6(3)
C16 C15 H15 117(2)
C14 C15 H15 124(2)
C15 C16 C17 118.7(3)
C15 C16 H16 121(2)
C17 C16 H16 120(2)
N12 C17 C16 122.3(3)
N12 C17 H17 122(2)
C16 C17 H17 116(2)
N21 O21 H21O 106(4)
C22 N21 O21 113.7(2)
C22 N21 Ni 116.9(2)
O21 N21 Ni 128.73(18)
C27 N22 C23 118.8(3)
C27 N22 Ni 126.7(2)
C23 N22 Ni 114.2(2)
C22 C21` H21A 112(3)
C22 C21` H21B 111(3)
H21A C21` H21B 106(4)
C22 C21` H21C 110(2)
H21A C21` H21C 105(4)
H21B C21` H21C 113(4)
N21 C22 C23 114.8(3)
N21 C22 C21` 123.2(3)
C23 C22 C21` 122.0(3)
N22 C23 C24 121.4(3)
N22 C23 C22 116.1(3)
C24 C23 C22 122.5(3)
C25 C24 C23 119.3(4)
C25 C24 H24 122(2)
C23 C24 H24 119(3)
C24 C25 C26 119.8(3)
C24 C25 H25 118(3)
C26 C25 H25 122(3)
C25 C26 C27 118.7(4)
C25 C26 H26 123(2)
C27 C26 H26 118(2)
N22 C27 C26 122.0(3)
N22 C27 H27 119(2)
C26 C27 H27 119(2)
O33 N31 O31 119.7(3)
O33 N31 O32 120.7(3)
O31 N31 O32 119.6(2)
F1 P F5 87.8(4)
F1 P F2 90.0(3)
F5 P F2 91.1(2)
F1 P F4 87.5(3)
F5 P F4 90.9(2)
F2 P F4 176.8(3)
F1 P F6 175.7(4)
F5 P F6 95.4(4)
F2 P F6 92.7(3)
F4 P F6 89.6(3)
F1 P F3 93.2(4)
F5 P F3 178.9(3)
F2 P F3 88.5(2)
F4 P F3 89.6(2)
F6 P F3 83.6(3)

loop_
_geom_bond_atom_site_label_1
_geom_bond_atom_site_label_2
_geom_bond_distance
Ni N22 2.069(2)
Ni N12 2.070(2)
Ni N11 2.081(2)
Ni N1 2.085(2)
Ni N2 2.086(2)
Ni N21 2.091(2)
O1 N1 1.384(3)
O1 H1O 0.80(5)
N1 C2 1.278(4)
N2 C7 1.342(4)
N2 C3 1.349(4)
C1 C2 1.492(4)
C1 H1A 0.9800
C1 H1B 0.9800
C1 H1C 0.9800
C2 C3 1.482(4)
C3 C4 1.382(4)
C4 C5 1.381(5)
C4 H4 0.87(4)
C5 C6 1.368(5)
C5 H5 0.90(4)
C6 C7 1.385(4)
C6 H6 0.93(4)
C7 H7 0.94(3)
O11 N11 1.390(3)
O11 H11O 0.75(4)
N11 C12 1.280(4)
N12 C17 1.326(4)
N12 C13 1.359(4)
C11 C12 1.496(4)
C11 H11A 0.92(5)
C11 H11B 0.93(5)
C11 H11C 0.94(5)
C12 C13 1.474(4)
C13 C14 1.384(4)
C14 C15 1.387(5)
C14 H14 0.87(4)
C15 C16 1.371(5)
C15 H15 0.89(4)
C16 C17 1.390(4)
C16 H16 0.95(4)
C17 H17 0.94(3)
O21 N21 1.383(3)
O21 H21O 0.80(6)
N21 C22 1.283(4)
N22 C27 1.342(4)
N22 C23 1.350(4)
C21` C22 1.498(4)
C21` H21A 0.88(6)
C21` H21B 0.93(5)
C21` H21C 1.01(5)
C22 C23 1.470(5)
C23 C24 1.387(5)
C24 C25 1.368(6)
C24 H24 0.94(4)
C25 C26 1.374(6)
C25 H25 0.98(5)
C26 C27 1.386(5)
C26 H26 1.01(4)
C27 H27 0.85(3)
N31 O33 1.243(3)
N31 O31 1.249(3)
N31 O32 1.257(3)
P F1 1.517(5)
P F5 1.528(4)
P F2 1.556(3)
P F4 1.556(3)
P F6 1.578(4)
P F3 1.583(3)
